data_2215375
loop_
_publ_author_name
'Li, Quan'
'Yan, Sheng-Jiao'
'Lin, Xin-Rong'
'Zhang, Cong-Hai'
'Lin, Jun'

_publ_section_title 1-[(<i>E</i>)-4-Benzenesulfonyl-3-methyl-but-2-enyl]-2,3,4,5-tetramethoxy-6-methylbenzene
_journal_issue 10
_journal_name_full 'Acta Crystallographica Section E'
_journal_page_first o3998
_journal_paper_doi 10.1107/S1600536807043309
_journal_volume 63
_journal_year 2007
_chemical_formula_iupac 'C22 H28 O6 S'
_chemical_formula_moiety 'C22 H28 O6 S'
_chemical_formula_sum 'C22 H28 O6 S'
_chemical_formula_weight 420.50
_chemical_melting_point 350
_chemical_name_systematic
;
1-[(E)-4-Benzenesulfonyl-3-methyl-but-2-enyl]-2,3,4,5-
tetramethoxy-6-methylbenzene
;
_space_group_IT_number 14
_symmetry_cell_setting monoclinic
_symmetry_space_group_name_Hall '-P 2ybc'
_symmetry_space_group_name_H-M 'P 1 21/c 1'
_atom_sites_solution_hydrogens geom
_atom_sites_solution_primary direct
_atom_sites_solution_secondary difmap
_audit_creation_method SHELXL-97
_cell_angle_alpha 90.00
_cell_angle_beta 102.8410(10)
_cell_angle_gamma 90.00
_cell_formula_units_Z 4
_cell_length_a 9.8351(6)
_cell_length_b 20.5513(14)
_cell_length_c 10.9955(7)
_cell_measurement_reflns_used 5102
_cell_measurement_temperature 184(2)
_cell_measurement_theta_max 28.32
_cell_measurement_theta_min 1.98
_cell_volume 2166.9(2)
_computing_cell_refinement 'SAINT (Bruker, 1998)'
_computing_data_collection 'SMART (Bruker, 1998)'
_computing_data_reduction 'SAINT (Bruker, 1998)'
_computing_molecular_graphics 'SHELXTL (Bruker, 1998)'
_computing_publication_material 'SHELXTL (Bruker, 1998)'
_computing_structure_refinement 'SHELXL97 (Sheldrick, 1997)'
_computing_structure_solution 'SHELXS97 (Sheldrick, 1997)'
_diffrn_ambient_temperature 184(2)
_diffrn_measured_fraction_theta_full 0.986
_diffrn_measured_fraction_theta_max 0.946
_diffrn_measurement_device_type 'Bruker SMART CCD area-detector'
_diffrn_measurement_method '\f and \w scans'
_diffrn_radiation_monochromator graphite
_diffrn_radiation_source 'fine-focus sealed tube'
_diffrn_radiation_type MoK\a
_diffrn_radiation_wavelength 0.71073
_diffrn_reflns_av_R_equivalents 0.0462
_diffrn_reflns_av_sigmaI/netI 0.0442
_diffrn_reflns_limit_h_max 12
_diffrn_reflns_limit_h_min -12
_diffrn_reflns_limit_k_max 27
_diffrn_reflns_limit_k_min -27
_diffrn_reflns_limit_l_max 14
_diffrn_reflns_limit_l_min -14
_diffrn_reflns_number 17680
_diffrn_reflns_theta_full 28.32
_diffrn_reflns_theta_max 28.32
_diffrn_reflns_theta_min 1.98
_exptl_absorpt_coefficient_mu 0.184
_exptl_absorpt_correction_T_max 0.9694
_exptl_absorpt_correction_T_min 0.9451
_exptl_absorpt_correction_type multi-scan
_exptl_absorpt_process_details '(SADABS; Bruker, 1998)'
_exptl_crystal_colour colourless
_exptl_crystal_density_diffrn 1.289
_exptl_crystal_density_method 'not measured'
_exptl_crystal_description block
_exptl_crystal_F_000 896
_exptl_crystal_size_max 0.31
_exptl_crystal_size_mid 0.19
_exptl_crystal_size_min 0.17
_refine_diff_density_max 0.573
_refine_diff_density_min -0.384
_refine_ls_extinction_method none
_refine_ls_goodness_of_fit_ref 1.031
_refine_ls_hydrogen_treatment constr
_refine_ls_matrix_type full
_refine_ls_number_parameters 268
_refine_ls_number_reflns 5102
_refine_ls_number_restraints 0
_refine_ls_restrained_S_all 1.031
_refine_ls_R_factor_all 0.0720
_refine_ls_R_factor_gt 0.0512
_refine_ls_shift/su_max 0.000
_refine_ls_shift/su_mean 0.000
_refine_ls_structure_factor_coef Fsqd
_refine_ls_weighting_details 'calc w=1/[\s^2^(Fo^2^)+(0.0531P)^2^+1.2576P] where P=(Fo^2^+2Fc^2^)/3'
_refine_ls_weighting_scheme calc
_refine_ls_wR_factor_gt 0.1260
_refine_ls_wR_factor_ref 0.1382
_reflns_number_gt 3755
_reflns_number_total 5102
_reflns_threshold_expression >2sigma(I)
_cod_data_source_file bt2497.cif
_cod_data_source_block III
_cod_original_sg_symbol_H-M 'P 21/c'
_cod_database_code 2215375
_cod_database_fobs_code 2215375

loop_
_symmetry_equiv_pos_as_xyz
'x, y, z'
'-x, y+1/2, -z+1/2'
'-x, -y, -z'
'x, -y-1/2, z-1/2'

loop_
_atom_site_type_symbol
_atom_site_label
_atom_site_fract_x
_atom_site_fract_y
_atom_site_fract_z
_atom_site_U_iso_or_equiv
_atom_site_adp_type
_atom_site_calc_flag
_atom_site_refinement_flags
_atom_site_occupancy
S S1 0.29374(6) 0.26316(3) 0.94801(4) 0.03766(15) Uani d . 1
O O1 0.18082(16) 0.46913(7) 0.28067(16) 0.0444(4) Uani d . 1
O O2 -0.04892(17) 0.42801(8) 0.10933(13) 0.0458(4) Uani d . 1
O O3 -0.26927(17) 0.36823(9) 0.18912(16) 0.0566(5) Uani d . 1
O O4 -0.24997(19) 0.34571(9) 0.43847(18) 0.0605(5) Uani d . 1
O O5 0.3724(2) 0.20406(8) 0.97480(15) 0.0566(5) Uani d . 1
O O6 0.25134(18) 0.29583(8) 1.04922(13) 0.0478(4) Uani d . 1
C C1 0.0750(2) 0.43765(9) 0.32173(19) 0.0333(4) Uani d . 1
C C2 -0.0431(2) 0.41838(10) 0.23398(18) 0.0332(4) Uani d . 1
C C3 -0.1507(2) 0.38721(10) 0.27361(19) 0.0373(5) Uani d . 1
C C4 -0.1422(2) 0.37809(10) 0.4003(2) 0.0390(5) Uani d . 1
C C5 -0.0264(2) 0.39874(10) 0.48855(19) 0.0385(5) Uani d . 1
C C6 0.0848(2) 0.42754(10) 0.44898(19) 0.0371(5) Uani d . 1
C C7 0.2138(3) 0.44833(13) 0.5409(2) 0.0565(7) Uani d . 1
H H7A 0.1898 0.4818 0.5960 0.085 Uiso calc R 1
H H7B 0.2813 0.4660 0.4961 0.085 Uiso calc R 1
H H7C 0.2547 0.4108 0.5907 0.085 Uiso calc R 1
C C8 -0.0224(3) 0.38985(13) 0.6256(2) 0.0549(7) Uani d . 1
H H8A 0.0181 0.4293 0.6712 0.066 Uiso calc R 1
H H8B -0.1191 0.3852 0.6369 0.066 Uiso calc R 1
C C9 0.0612(2) 0.33153(10) 0.68133(18) 0.0371(5) Uani d . 1
H H9 0.1258 0.3143 0.6372 0.045 Uiso calc R 1
C C10 0.0527(2) 0.30221(10) 0.78600(17) 0.0323(4) Uani d . 1
C C11 -0.0446(3) 0.32196(14) 0.8673(2) 0.0526(6) Uani d . 1
H H11A -0.1069 0.3564 0.8259 0.079 Uiso calc R 1
H H11B 0.0097 0.3381 0.9474 0.079 Uiso calc R 1
H H11C -0.1000 0.2843 0.8818 0.079 Uiso calc R 1
C C12 0.1445(2) 0.24476(9) 0.82806(18) 0.0357(4) Uani d . 1
H H12A 0.1759 0.2267 0.7555 0.043 Uiso calc R 1
H H12B 0.0891 0.2108 0.8587 0.043 Uiso calc R 1
C C13 0.3925(2) 0.31897(10) 0.88015(18) 0.0346(4) Uani d . 1
C C14 0.3929(3) 0.38410(11) 0.9102(2) 0.0467(5) Uani d . 1
H H14 0.3380 0.3995 0.9652 0.056 Uiso calc R 1
C C15 0.4738(3) 0.42674(13) 0.8599(3) 0.0592(7) Uani d . 1
H H15 0.4747 0.4717 0.8804 0.071 Uiso calc R 1
C C16 0.5532(3) 0.40439(14) 0.7800(3) 0.0561(7) Uani d . 1
H H16 0.6092 0.4339 0.7459 0.067 Uiso calc R 1
C C17 0.5515(3) 0.33968(13) 0.7496(2) 0.0532(6) Uani d . 1
H H17 0.6058 0.3246 0.6939 0.064 Uiso calc R 1
C C18 0.4713(2) 0.29623(12) 0.7996(2) 0.0446(5) Uani d . 1
H H18 0.4704 0.2514 0.7787 0.054 Uiso calc R 1
C C19 0.2678(3) 0.42452(12) 0.2322(3) 0.0550(7) Uani d . 1
H H19A 0.3112 0.3940 0.2979 0.082 Uiso calc R 1
H H19B 0.3405 0.4488 0.2034 0.082 Uiso calc R 1
H H19C 0.2110 0.4003 0.1622 0.082 Uiso calc R 1
C C20 -0.1450(3) 0.47747(13) 0.0544(2) 0.0572(7) Uani d . 1
H H20A -0.2390 0.4657 0.0629 0.086 Uiso calc R 1
H H20B -0.1441 0.4817 -0.0342 0.086 Uiso calc R 1
H H20C -0.1178 0.5190 0.0968 0.086 Uiso calc R 1
C C21 -0.2566(3) 0.30972(14) 0.1250(3) 0.0644(7) Uani d . 1
H H21A -0.1913 0.3161 0.0704 0.097 Uiso calc R 1
H H21B -0.3480 0.2972 0.0747 0.097 Uiso calc R 1
H H21C -0.2215 0.2753 0.1855 0.097 Uiso calc R 1
C C22 -0.3725(3) 0.38408(19) 0.4270(4) 0.0894(11) Uani d . 1
H H22A -0.3517 0.4223 0.4811 0.134 Uiso calc R 1
H H22B -0.4455 0.3582 0.4518 0.134 Uiso calc R 1
H H22C -0.4046 0.3981 0.3402 0.134 Uiso calc R 1

loop_
_atom_site_aniso_label
_atom_site_aniso_U_11
_atom_site_aniso_U_22
_atom_site_aniso_U_33
_atom_site_aniso_U_12
_atom_site_aniso_U_13
_atom_site_aniso_U_23
S1 0.0501(3) 0.0356(3) 0.0260(2) 0.0065(2) 0.0059(2) 0.00566(19)
O1 0.0437(9) 0.0280(7) 0.0646(10) 0.0002(6) 0.0185(8) 0.0025(7)
O2 0.0567(10) 0.0515(9) 0.0292(7) 0.0154(8) 0.0092(7) 0.0090(6)
O3 0.0386(9) 0.0654(11) 0.0579(11) -0.0021(8) -0.0062(8) -0.0105(9)
O4 0.0560(11) 0.0553(11) 0.0759(13) -0.0043(9) 0.0269(9) 0.0145(9)
O5 0.0743(12) 0.0468(10) 0.0456(9) 0.0223(9) 0.0067(8) 0.0153(7)
O6 0.0669(11) 0.0515(9) 0.0271(7) 0.0007(8) 0.0147(7) 0.0006(6)
C1 0.0352(10) 0.0243(9) 0.0402(11) 0.0029(8) 0.0082(8) 0.0006(8)
C2 0.0383(11) 0.0330(10) 0.0273(9) 0.0084(8) 0.0051(8) 0.0040(7)
C3 0.0329(10) 0.0378(11) 0.0376(11) 0.0027(8) 0.0003(8) -0.0013(8)
C4 0.0412(11) 0.0351(11) 0.0427(12) 0.0047(9) 0.0135(9) 0.0070(9)
C5 0.0477(12) 0.0358(11) 0.0321(10) 0.0165(9) 0.0088(9) 0.0036(8)
C6 0.0398(11) 0.0320(10) 0.0350(11) 0.0088(9) -0.0018(9) -0.0056(8)
C7 0.0520(14) 0.0602(15) 0.0492(14) 0.0017(12) -0.0058(11) -0.0216(12)
C8 0.0729(17) 0.0610(15) 0.0325(11) 0.0353(13) 0.0157(11) 0.0078(10)
C9 0.0432(12) 0.0409(11) 0.0279(10) 0.0110(9) 0.0096(8) -0.0009(8)
C10 0.0332(10) 0.0353(10) 0.0281(9) -0.0033(8) 0.0058(8) -0.0031(8)
C11 0.0487(14) 0.0724(17) 0.0420(13) 0.0064(12) 0.0212(11) 0.0019(12)
C12 0.0477(12) 0.0295(10) 0.0313(10) -0.0061(9) 0.0117(9) 0.0004(8)
C13 0.0336(10) 0.0403(11) 0.0270(9) 0.0021(8) 0.0006(8) -0.0009(8)
C14 0.0501(13) 0.0432(12) 0.0501(13) -0.0005(10) 0.0181(11) -0.0081(10)
C15 0.0659(17) 0.0475(14) 0.0695(17) -0.0139(12) 0.0264(14) -0.0151(12)
C16 0.0503(14) 0.0646(16) 0.0561(15) -0.0209(12) 0.0175(12) -0.0114(12)
C17 0.0470(14) 0.0681(17) 0.0473(13) -0.0065(12) 0.0167(11) -0.0144(12)
C18 0.0494(13) 0.0469(13) 0.0375(11) -0.0007(10) 0.0097(10) -0.0105(9)
C19 0.0483(14) 0.0399(12) 0.0847(19) 0.0056(11) 0.0320(13) 0.0089(12)
C20 0.0610(16) 0.0620(16) 0.0449(13) 0.0159(13) 0.0037(12) 0.0211(12)
C21 0.0631(17) 0.0601(16) 0.0614(17) -0.0131(14) -0.0043(13) -0.0123(13)
C22 0.0576(19) 0.092(2) 0.131(3) -0.0004(18) 0.048(2) 0.020(2)

loop_
_atom_type_symbol
_atom_type_description
_atom_type_scat_dispersion_real
_atom_type_scat_dispersion_imag
_atom_type_scat_source
C C 0.0033 0.0016 'International Tables Vol C Tables 4.2.6.8 and 6.1.1.4'
H H 0.0000 0.0000 'International Tables Vol C Tables 4.2.6.8 and 6.1.1.4'
O O 0.0106 0.0060 'International Tables Vol C Tables 4.2.6.8 and 6.1.1.4'
S S 0.1246 0.1234 'International Tables Vol C Tables 4.2.6.8 and 6.1.1.4'

loop_
_geom_angle_atom_site_label_1
_geom_angle_atom_site_label_2
_geom_angle_atom_site_label_3
_geom_angle
O5 S1 O6 118.16(10)
O5 S1 C13 108.27(11)
O6 S1 C13 107.70(10)
O5 S1 C12 106.86(11)
O6 S1 C12 109.80(10)
C13 S1 C12 105.33(9)
C1 O1 C19 112.09(15)
C2 O2 C20 113.69(17)
C3 O3 C21 114.98(19)
C4 O4 C22 113.2(2)
O1 C1 C2 118.63(18)
O1 C1 C6 120.44(18)
C2 C1 C6 120.89(19)
O2 C2 C3 120.99(18)
O2 C2 C1 119.57(19)
C3 C2 C1 119.38(18)
O3 C3 C2 120.66(19)
O3 C3 C4 119.4(2)
C2 C3 C4 119.84(19)
C5 C4 C3 121.1(2)
C5 C4 O4 119.79(19)
C3 C4 O4 119.1(2)
C4 C5 C6 119.35(19)
C4 C5 C8 119.7(2)
C6 C5 C8 121.0(2)
C5 C6 C1 119.39(19)
C5 C6 C7 121.0(2)
C1 C6 C7 119.6(2)
C6 C7 H7A 109.5
C6 C7 H7B 109.5
H7A C7 H7B 109.5
C6 C7 H7C 109.5
H7A C7 H7C 109.5
H7B C7 H7C 109.5
C9 C8 C5 113.14(18)
C9 C8 H8A 109.0
C5 C8 H8A 109.0
C9 C8 H8B 109.0
C5 C8 H8B 109.0
H8A C8 H8B 107.8
C10 C9 C8 125.77(19)
C10 C9 H9 117.1
C8 C9 H9 117.1
C9 C10 C12 118.66(18)
C9 C10 C11 124.6(2)
C12 C10 C11 116.71(18)
C10 C11 H11A 109.5
C10 C11 H11B 109.5
H11A C11 H11B 109.5
C10 C11 H11C 109.5
H11A C11 H11C 109.5
H11B C11 H11C 109.5
C10 C12 S1 113.74(14)
C10 C12 H12A 108.8
S1 C12 H12A 108.8
C10 C12 H12B 108.8
S1 C12 H12B 108.8
H12A C12 H12B 107.7
C14 C13 C18 120.7(2)
C14 C13 S1 120.01(17)
C18 C13 S1 119.30(17)
C13 C14 C15 119.5(2)
C13 C14 H14 120.3
C15 C14 H14 120.3
C16 C15 C14 120.2(2)
C16 C15 H15 119.9
C14 C15 H15 119.9
C17 C16 C15 120.0(2)
C17 C16 H16 120.0
C15 C16 H16 120.0
C16 C17 C18 120.5(2)
C16 C17 H17 119.8
C18 C17 H17 119.8
C13 C18 C17 119.1(2)
C13 C18 H18 120.4
C17 C18 H18 120.4
O1 C19 H19A 109.5
O1 C19 H19B 109.5
H19A C19 H19B 109.5
O1 C19 H19C 109.5
H19A C19 H19C 109.5
H19B C19 H19C 109.5
O2 C20 H20A 109.5
O2 C20 H20B 109.5
H20A C20 H20B 109.5
O2 C20 H20C 109.5
H20A C20 H20C 109.5
H20B C20 H20C 109.5
O3 C21 H21A 109.5
O3 C21 H21B 109.5
H21A C21 H21B 109.5
O3 C21 H21C 109.5
H21A C21 H21C 109.5
H21B C21 H21C 109.5
O4 C22 H22A 109.5
O4 C22 H22B 109.5
H22A C22 H22B 109.5
O4 C22 H22C 109.5
H22A C22 H22C 109.5
H22B C22 H22C 109.5

loop_
_geom_bond_atom_site_label_1
_geom_bond_atom_site_label_2
_geom_bond_distance
S1 O5 1.4348(16)
S1 O6 1.4385(16)
S1 C13 1.772(2)
S1 C12 1.783(2)
O1 C1 1.384(2)
O1 C19 1.435(3)
O2 C2 1.373(2)
O2 C20 1.427(3)
O3 C3 1.376(2)
O3 C21 1.413(3)
O4 C4 1.393(3)
O4 C22 1.422(4)
C1 C2 1.393(3)
C1 C6 1.396(3)
C2 C3 1.387(3)
C3 C4 1.390(3)
C4 C5 1.388(3)
C5 C6 1.396(3)
C5 C8 1.510(3)
C6 C7 1.497(3)
C7 H7A 0.9800
C7 H7B 0.9800
C7 H7C 0.9800
C8 C9 1.505(3)
C8 H8A 0.9900
C8 H8B 0.9900
C9 C10 1.318(3)
C9 H9 0.9500
C10 C12 1.496(3)
C10 C11 1.503(3)
C11 H11A 0.9800
C11 H11B 0.9800
C11 H11C 0.9800
C12 H12A 0.9900
C12 H12B 0.9900
C13 C14 1.378(3)
C13 C18 1.382(3)
C14 C15 1.379(3)
C14 H14 0.9500
C15 C16 1.378(4)
C15 H15 0.9500
C16 C17 1.370(4)
C16 H16 0.9500
C17 C18 1.383(3)
C17 H17 0.9500
C18 H18 0.9500
C19 H19A 0.9800
C19 H19B 0.9800
C19 H19C 0.9800
C20 H20A 0.9800
C20 H20B 0.9800
C20 H20C 0.9800
C21 H21A 0.9800
C21 H21B 0.9800
C21 H21C 0.9800
C22 H22A 0.9800
C22 H22B 0.9800
C22 H22C 0.9800

loop_
_geom_hbond_atom_site_label_D
_geom_hbond_atom_site_label_H
_geom_hbond_atom_site_label_A
_geom_hbond_site_symmetry_A
_geom_hbond_distance_DH
_geom_hbond_distance_HA
_geom_hbond_distance_DA
_geom_hbond_angle_DHA
C12 H12A O6 4_565 0.99 2.58 3.554(2) 168.0
C19 H19C O6 1_554 0.98 2.56 3.305(3) 133.3
C22 H22B O5 4_465 0.98 2.26 3.231(4) 170.5

loop_
_geom_torsion_atom_site_label_1
_geom_torsion_atom_site_label_2
_geom_torsion_atom_site_label_3
_geom_torsion_atom_site_label_4
_geom_torsion
C19 O1 C1 C2 -79.7(2)
C19 O1 C1 C6 102.4(2)
C20 O2 C2 C3 73.4(3)
C20 O2 C2 C1 -109.4(2)
O1 C1 C2 O2 3.2(3)
C6 C1 C2 O2 -178.95(17)
O1 C1 C2 C3 -179.51(17)
C6 C1 C2 C3 -1.7(3)
C21 O3 C3 C2 79.9(3)
C21 O3 C3 C4 -103.6(3)
O2 C2 C3 O3 -3.5(3)
C1 C2 C3 O3 179.31(18)
O2 C2 C3 C4 -179.99(18)
C1 C2 C3 C4 2.8(3)
O3 C3 C4 C5 -177.67(19)
C2 C3 C4 C5 -1.1(3)
O3 C3 C4 O4 4.5(3)
C2 C3 C4 O4 -178.90(19)
C22 O4 C4 C5 107.8(3)
C22 O4 C4 C3 -74.4(3)
C3 C4 C5 C6 -1.7(3)
O4 C4 C5 C6 176.06(18)
C3 C4 C5 C8 178.20(19)
O4 C4 C5 C8 -4.0(3)
C4 C5 C6 C1 2.8(3)
C8 C5 C6 C1 -177.12(18)
C4 C5 C6 C7 -177.8(2)
C8 C5 C6 C7 2.3(3)
O1 C1 C6 C5 176.67(17)
C2 C1 C6 C5 -1.1(3)
O1 C1 C6 C7 -2.7(3)
C2 C1 C6 C7 179.49(19)
C4 C5 C8 C9 99.8(3)
C6 C5 C8 C9 -80.3(3)
C5 C8 C9 C10 -160.8(2)
C8 C9 C10 C12 -179.7(2)
C8 C9 C10 C11 0.8(4)
C9 C10 C12 S1 101.1(2)
C11 C10 C12 S1 -79.4(2)
O5 S1 C12 C10 -178.22(15)
O6 S1 C12 C10 52.48(17)
C13 S1 C12 C10 -63.22(17)
O5 S1 C13 C14 -141.46(18)
O6 S1 C13 C14 -12.6(2)
C12 S1 C13 C14 104.51(19)
O5 S1 C13 C18 37.00(19)
O6 S1 C13 C18 165.83(17)
C12 S1 C13 C18 -77.03(18)
C18 C13 C14 C15 -0.5(4)
S1 C13 C14 C15 177.9(2)
C13 C14 C15 C16 0.1(4)
C14 C15 C16 C17 0.4(4)
C15 C16 C17 C18 -0.6(4)
C14 C13 C18 C17 0.3(3)
S1 C13 C18 C17 -178.12(18)
C16 C17 C18 C13 0.2(4)

loop_
_cod_related_entry_id
_cod_related_entry_database
_cod_related_entry_code
1 ChemSpider 9212376
